data_4075880
loop_
_publ_author_name
'Bavarian, Neda'
'Baird, Michael C.'

_publ_section_title
;
 Synthesis and Characterization of the New Alkyl Borates [RB(C6F5)3]-(R =
 CH2Me, CHMe2, CH2CMe3):&#x00A0; Utilization of [Me3CCH2B(C6F5)3]-as a
 Weakly Coordinating Counteranion during Zirconocene-Induced Catalysis of
 Propylene Polymerization
;
_journal_issue 12
_journal_name_full Organometallics
_journal_page_first 2889
_journal_paper_doi 10.1021/om050242d
_journal_volume 24
_journal_year 2005
_chemical_formula_sum 'C31 H23 B F15 N'
_chemical_formula_weight 705.31
_chemical_name_systematic
; 
 ? 
;
_space_group_IT_number 19
_symmetry_space_group_name_Hall 'P 2ac 2ab'
_symmetry_space_group_name_H-M 'P 21 21 21'
_atom_sites_solution_hydrogens geom
_atom_sites_solution_primary direct
_atom_sites_solution_secondary difmap
_audit_creation_method SHELXL-97
_cell_angle_alpha 90.00
_cell_angle_beta 90.00
_cell_angle_gamma 90.00
_cell_formula_units_Z 4
_cell_length_a 8.340(2)
_cell_length_b 15.235(4)
_cell_length_c 23.409(6)
_cell_measurement_temperature 180(2)
_cell_volume 2974.3(13)
_computing_structure_refinement 'SHELXL-97 (Sheldrick, 1997)'
_computing_structure_solution 'SHELXS-97 (Sheldrick, 1990)'
_diffrn_ambient_temperature 180(2)
_diffrn_measured_fraction_theta_full 0.936
_diffrn_measured_fraction_theta_max 0.936
_diffrn_radiation_monochromator graphite
_diffrn_radiation_source 'fine-focus sealed tube'
_diffrn_radiation_type MoK\a
_diffrn_radiation_wavelength 0.71073
_diffrn_reflns_av_R_equivalents 0.0500
_diffrn_reflns_av_sigmaI/netI 0.1087
_diffrn_reflns_limit_h_max 6
_diffrn_reflns_limit_h_min -10
_diffrn_reflns_limit_k_max 19
_diffrn_reflns_limit_k_min -20
_diffrn_reflns_limit_l_max 25
_diffrn_reflns_limit_l_min -30
_diffrn_reflns_number 13268
_diffrn_reflns_theta_full 28.32
_diffrn_reflns_theta_max 28.32
_diffrn_reflns_theta_min 1.59
_exptl_absorpt_coefficient_mu 0.157
_exptl_crystal_density_diffrn 1.575
_exptl_crystal_density_method 'not measured'
_exptl_crystal_F_000 1424
_refine_diff_density_max 0.193
_refine_diff_density_min -0.252
_refine_diff_density_rms 0.045
_refine_ls_abs_structure_details 'Flack H D (1983), Acta Cryst. A39, 876-881'
_refine_ls_abs_structure_Flack -0.4(5)
_refine_ls_extinction_method none
_refine_ls_goodness_of_fit_ref 0.810
_refine_ls_hydrogen_treatment mixed
_refine_ls_matrix_type full
_refine_ls_number_parameters 525
_refine_ls_number_reflns 6690
_refine_ls_number_restraints 0
_refine_ls_restrained_S_all 0.810
_refine_ls_R_factor_all 0.1021
_refine_ls_R_factor_gt 0.0431
_refine_ls_shift/su_max 0.001
_refine_ls_shift/su_mean 0.000
_refine_ls_structure_factor_coef Fsqd
_refine_ls_weighting_details 'calc w=1/[\s^2^(Fo^2^)+(0.0302P)^2^+0.0000P] where P=(Fo^2^+2Fc^2^)/3'
_refine_ls_weighting_scheme calc
_refine_ls_wR_factor_gt 0.0728
_refine_ls_wR_factor_ref 0.0836
_reflns_number_gt 3439
_reflns_number_total 6690
_reflns_threshold_expression >2sigma(I)
_cod_data_source_file om050242dsi20050405_023921.cif
_cod_data_source_block aw54
_cod_original_cell_volume 2974.5(13)
_cod_database_code 4075880

loop_
_symmetry_equiv_pos_as_xyz
'x, y, z'
'-x+1/2, -y, z+1/2'
'-x, y+1/2, -z+1/2'
'x+1/2, -y+1/2, -z'

loop_
_atom_site_label
_atom_site_type_symbol
_atom_site_fract_x
_atom_site_fract_y
_atom_site_fract_z
_atom_site_U_iso_or_equiv
_atom_site_adp_type
_atom_site_occupancy
_atom_site_symmetry_multiplicity
_atom_site_calc_flag
N1 N 0.2882(4) 0.51044(16) 0.65981(13) 0.0433(7) Uani 1 1 d
B1 B 0.0902(4) 0.54545(19) 0.89476(14) 0.0269(8) Uani 1 1 d
C1 C -0.0216(4) 0.56477(17) 0.83720(12) 0.0278(7) Uani 1 1 d
C2 C -0.0610(4) 0.50595(15) 0.79405(13) 0.0290(7) Uani 1 1 d
C3 C -0.1743(4) 0.51995(19) 0.75246(13) 0.0358(8) Uani 1 1 d
C4 C -0.2611(4) 0.5953(2) 0.75216(14) 0.0396(8) Uani 1 1 d
C5 C -0.2275(4) 0.65767(17) 0.79355(15) 0.0389(8) Uani 1 1 d
C6 C -0.1137(4) 0.64120(17) 0.83350(13) 0.0328(8) Uani 1 1 d
C7 C 0.2149(4) 0.46120(16) 0.88466(12) 0.0269(7) Uani 1 1 d
C8 C 0.2539(4) 0.39345(18) 0.92300(14) 0.0347(8) Uani 1 1 d
C9 C 0.3615(4) 0.32840(19) 0.91273(17) 0.0432(9) Uani 1 1 d
C10 C 0.4444(4) 0.32504(19) 0.86244(17) 0.0450(10) Uani 1 1 d
C11 C 0.4170(4) 0.39041(19) 0.82322(14) 0.0390(8) Uani 1 1 d
C12 C 0.3095(4) 0.45530(17) 0.83590(13) 0.0306(7) Uani 1 1 d
C13 C 0.2197(4) 0.62593(16) 0.90907(12) 0.0274(7) Uani 1 1 d
C14 C 0.3103(4) 0.62741(17) 0.95870(13) 0.0293(7) Uani 1 1 d
C15 C 0.4209(4) 0.68859(18) 0.97412(13) 0.0327(7) Uani 1 1 d
C16 C 0.4557(4) 0.75643(17) 0.93689(13) 0.0337(8) Uani 1 1 d
C17 C 0.3727(4) 0.75900(17) 0.88589(14) 0.0358(8) Uani 1 1 d
C18 C 0.2623(4) 0.69620(18) 0.87325(13) 0.0334(8) Uani 1 1 d
C19 C -0.0354(4) 0.5372(2) 0.94918(14) 0.0333(8) Uani 1 1 d
C20 C -0.1914(4) 0.48144(19) 0.94934(13) 0.0368(8) Uani 1 1 d
C21 C -0.1669(5) 0.3880(2) 0.92717(19) 0.0463(10) Uani 1 1 d
C22 C -0.2498(6) 0.4759(3) 1.01104(17) 0.0591(12) Uani 1 1 d
C23 C -0.3275(5) 0.5231(3) 0.91490(19) 0.0454(9) Uani 1 1 d
C24 C 0.2110(6) 0.4217(2) 0.6563(2) 0.0548(11) Uani 1 1 d
C25 C 0.4147(5) 0.5210(2) 0.61486(17) 0.0484(10) Uani 1 1 d
C26 C 0.1703(4) 0.58446(17) 0.65847(13) 0.0374(8) Uani 1 1 d
C27 C 0.0560(5) 0.5892(2) 0.61806(19) 0.0670(14) Uani 1 1 d
C28 C -0.0475(6) 0.6596(3) 0.6177(2) 0.0754(15) Uani 1 1 d
C29 C -0.0312(5) 0.7250(2) 0.65743(15) 0.0474(10) Uani 1 1 d
C30 C 0.0849(5) 0.71916(19) 0.69754(15) 0.0392(9) Uani 1 1 d
C31 C 0.1900(4) 0.64899(19) 0.69852(14) 0.0374(8) Uani 1 1 d
F2 F 0.0141(2) 0.42634(9) 0.79082(7) 0.0373(4) Uani 1 1 d
F3 F -0.2023(2) 0.45813(10) 0.71218(8) 0.0514(5) Uani 1 1 d
F4 F -0.3757(3) 0.60991(12) 0.71280(9) 0.0632(6) Uani 1 1 d
F5 F -0.3122(3) 0.73340(11) 0.79334(9) 0.0642(6) Uani 1 1 d
F6 F -0.0951(2) 0.70509(10) 0.87386(8) 0.0476(5) Uani 1 1 d
F8 F 0.1815(2) 0.39004(10) 0.97539(8) 0.0455(5) Uani 1 1 d
F9 F 0.3879(3) 0.26508(11) 0.95250(9) 0.0632(6) Uani 1 1 d
F10 F 0.5476(3) 0.25983(11) 0.85130(9) 0.0644(6) Uani 1 1 d
F11 F 0.4985(2) 0.39190(12) 0.77284(8) 0.0592(6) Uani 1 1 d
F12 F 0.2956(2) 0.51923(9) 0.79485(7) 0.0417(5) Uani 1 1 d
F14 F 0.2923(2) 0.56077(10) 0.99772(7) 0.0387(4) Uani 1 1 d
F15 F 0.5023(2) 0.68293(11) 1.02384(7) 0.0478(5) Uani 1 1 d
F16 F 0.5684(2) 0.81648(10) 0.94834(8) 0.0487(5) Uani 1 1 d
F17 F 0.4040(3) 0.82491(10) 0.84851(8) 0.0498(5) Uani 1 1 d
F18 F 0.1929(2) 0.70464(10) 0.82109(7) 0.0430(5) Uani 1 1 d
H23C H -0.433(4) 0.4941(16) 0.9223(11) 0.024(7) Uiso 1 1 d
H22C H -0.353(4) 0.446(2) 1.0141(13) 0.052(10) Uiso 1 1 d
H19B H 0.023(3) 0.5215(15) 0.9823(11) 0.024(8) Uiso 1 1 d
H21C H -0.088(4) 0.361(2) 0.9500(14) 0.054(11) Uiso 1 1 d
H25B H 0.518(5) 0.476(3) 0.6214(16) 0.098(14) Uiso 1 1 d
H31 H 0.274(3) 0.6464(14) 0.7243(10) 0.006(6) Uiso 1 1 d
H23B H -0.338(5) 0.588(3) 0.9189(16) 0.089(13) Uiso 1 1 d
H25A H 0.466(4) 0.581(2) 0.6185(13) 0.053(10) Uiso 1 1 d
H28 H -0.128(4) 0.6654(19) 0.5905(13) 0.043(9) Uiso 1 1 d
H19A H -0.081(4) 0.5985(19) 0.9583(13) 0.048(9) Uiso 1 1 d
H24B H 0.303(4) 0.381(2) 0.6563(13) 0.051(10) Uiso 1 1 d
H27 H 0.035(4) 0.545(2) 0.5937(15) 0.072(12) Uiso 1 1 d
H23A H -0.309(4) 0.516(2) 0.8753(15) 0.054(11) Uiso 1 1 d
H24A H 0.119(4) 0.4191(17) 0.6847(13) 0.044(9) Uiso 1 1 d
H22B H -0.264(4) 0.542(2) 1.0284(15) 0.070(12) Uiso 1 1 d
H21B H -0.273(4) 0.3521(19) 0.9301(13) 0.053(10) Uiso 1 1 d
H29 H -0.103(4) 0.7744(18) 0.6576(11) 0.036(8) Uiso 1 1 d
H22A H -0.163(4) 0.438(2) 1.0334(14) 0.067(12) Uiso 1 1 d
H21A H -0.121(4) 0.3890(18) 0.8890(15) 0.049(10) Uiso 1 1 d
H1 H 0.354(4) 0.508(2) 0.6943(14) 0.059(11) Uiso 1 1 d
H30 H 0.098(4) 0.7605(18) 0.7243(13) 0.047(10) Uiso 1 1 d
H24C H 0.147(4) 0.415(2) 0.6195(15) 0.060(12) Uiso 1 1 d
H25C H 0.348(4) 0.513(2) 0.5786(15) 0.060(11) Uiso 1 1 d

loop_
_atom_site_aniso_label
_atom_site_aniso_U_11
_atom_site_aniso_U_22
_atom_site_aniso_U_33
_atom_site_aniso_U_23
_atom_site_aniso_U_13
_atom_site_aniso_U_12
N1 0.052(2) 0.0380(14) 0.0405(18) -0.0014(13) -0.0002(17) 0.0117(15)
B1 0.023(2) 0.0267(15) 0.031(2) -0.0014(14) -0.0023(17) 0.0007(16)
C1 0.0255(19) 0.0277(13) 0.0303(17) -0.0007(13) 0.0043(15) 0.0014(14)
C2 0.0312(19) 0.0232(13) 0.0324(18) 0.0027(13) -0.0005(16) -0.0041(14)
C3 0.040(2) 0.0374(16) 0.0302(18) -0.0069(14) -0.0092(17) -0.0097(17)
C4 0.036(2) 0.0420(18) 0.041(2) 0.0001(16) -0.0177(17) -0.0018(17)
C5 0.038(2) 0.0303(15) 0.048(2) 0.0020(15) -0.0076(19) 0.0103(16)
C6 0.036(2) 0.0281(14) 0.035(2) -0.0059(14) -0.0044(17) -0.0015(15)
C7 0.0232(18) 0.0230(13) 0.0344(18) -0.0005(13) -0.0037(15) -0.0067(13)
C8 0.030(2) 0.0322(15) 0.042(2) 0.0021(15) -0.0051(17) -0.0090(16)
C9 0.040(2) 0.0258(15) 0.064(3) 0.0043(16) -0.018(2) -0.0015(16)
C10 0.032(2) 0.0312(17) 0.072(3) -0.0121(18) -0.011(2) 0.0087(17)
C11 0.029(2) 0.0430(17) 0.045(2) -0.0106(17) 0.0036(18) -0.0025(17)
C12 0.0233(19) 0.0329(15) 0.0355(19) -0.0002(14) -0.0006(16) -0.0056(15)
C13 0.0272(19) 0.0265(14) 0.0283(17) -0.0013(12) 0.0025(15) -0.0012(14)
C14 0.0290(19) 0.0300(15) 0.0290(19) 0.0037(13) 0.0021(16) 0.0020(15)
C15 0.025(2) 0.0406(16) 0.0327(19) -0.0059(15) -0.0032(17) -0.0021(16)
C16 0.031(2) 0.0303(15) 0.040(2) -0.0096(15) -0.0012(17) -0.0074(16)
C17 0.039(2) 0.0281(15) 0.041(2) 0.0012(15) 0.0074(18) -0.0098(15)
C18 0.037(2) 0.0308(15) 0.0327(19) -0.0047(14) -0.0058(17) -0.0002(15)
C19 0.035(2) 0.0359(16) 0.0293(19) -0.0023(14) -0.0050(17) 0.0000(16)
C20 0.028(2) 0.0448(17) 0.038(2) 0.0052(14) 0.0052(17) -0.0079(17)
C21 0.042(3) 0.0420(18) 0.055(3) 0.0059(19) -0.002(2) -0.006(2)
C22 0.043(3) 0.087(3) 0.047(3) 0.001(2) 0.017(2) -0.025(3)
C23 0.029(2) 0.050(2) 0.057(3) -0.0013(19) 0.003(2) -0.007(2)
C24 0.063(3) 0.0351(18) 0.066(3) 0.0036(18) 0.023(3) 0.010(2)
C25 0.050(3) 0.049(2) 0.046(3) -0.0050(18) 0.012(2) 0.005(2)
C26 0.040(2) 0.0288(15) 0.043(2) 0.0001(14) -0.0047(18) 0.0068(15)
C27 0.080(3) 0.047(2) 0.074(3) -0.025(2) -0.038(3) 0.019(2)
C28 0.082(4) 0.057(2) 0.087(4) -0.017(2) -0.057(3) 0.023(2)
C29 0.050(3) 0.0302(16) 0.062(3) 0.0018(17) -0.014(2) 0.0135(18)
C30 0.049(3) 0.0295(16) 0.039(2) 0.0008(16) 0.001(2) 0.0032(17)
C31 0.039(2) 0.0417(17) 0.031(2) 0.0045(15) -0.0090(18) 0.0033(18)
F2 0.0422(12) 0.0275(8) 0.0422(11) -0.0057(8) -0.0056(9) 0.0013(8)
F3 0.0592(14) 0.0494(10) 0.0454(11) -0.0111(9) -0.0142(11) -0.0076(10)
F4 0.0657(15) 0.0629(11) 0.0609(14) -0.0003(11) -0.0337(13) 0.0073(11)
F5 0.0707(16) 0.0435(10) 0.0785(15) -0.0042(10) -0.0263(13) 0.0233(11)
F6 0.0545(14) 0.0353(9) 0.0530(12) -0.0125(9) -0.0097(11) 0.0093(9)
F8 0.0506(13) 0.0444(9) 0.0413(12) 0.0115(9) -0.0017(10) -0.0045(10)
F9 0.0654(16) 0.0388(9) 0.0853(16) 0.0184(10) -0.0242(13) 0.0047(10)
F10 0.0466(15) 0.0440(10) 0.1026(18) -0.0174(10) -0.0100(12) 0.0175(11)
F11 0.0484(14) 0.0673(12) 0.0621(14) -0.0196(10) 0.0196(12) 0.0024(11)
F12 0.0494(12) 0.0407(9) 0.0351(10) 0.0055(8) 0.0060(10) 0.0009(9)
F14 0.0443(12) 0.0397(9) 0.0321(10) 0.0064(8) -0.0048(9) -0.0067(9)
F15 0.0502(14) 0.0559(11) 0.0374(12) -0.0045(9) -0.0160(11) -0.0084(10)
F16 0.0520(14) 0.0418(9) 0.0522(12) -0.0061(9) -0.0078(11) -0.0187(10)
F17 0.0596(15) 0.0358(9) 0.0539(13) 0.0074(8) -0.0034(11) -0.0160(10)
F18 0.0551(13) 0.0401(9) 0.0338(11) 0.0058(8) -0.0113(10) -0.0140(10)

loop_
_atom_type_symbol
_atom_type_description
_atom_type_scat_dispersion_real
_atom_type_scat_dispersion_imag
_atom_type_scat_source
C C 0.0033 0.0016 'International Tables Vol C Tables 4.2.6.8 and 6.1.1.4'
H H 0.0000 0.0000 'International Tables Vol C Tables 4.2.6.8 and 6.1.1.4'
B B 0.0013 0.0007 'International Tables Vol C Tables 4.2.6.8 and 6.1.1.4'
N N 0.0061 0.0033 'International Tables Vol C Tables 4.2.6.8 and 6.1.1.4'
F F 0.0171 0.0103 'International Tables Vol C Tables 4.2.6.8 and 6.1.1.4'

loop_
_geom_angle_atom_site_label_1
_geom_angle_atom_site_label_2
_geom_angle_atom_site_label_3
_geom_angle
C26 N1 C25 111.5(3)
C26 N1 C24 113.3(3)
C25 N1 C24 111.1(3)
C19 B1 C1 106.4(3)
C19 B1 C13 108.1(2)
C1 B1 C13 113.3(2)
C19 B1 C7 116.5(2)
C1 B1 C7 111.7(2)
C13 B1 C7 101.0(2)
C2 C1 C6 111.2(3)
C2 C1 B1 127.3(2)
C6 C1 B1 120.4(2)
F2 C2 C3 114.5(2)
F2 C2 C1 120.3(3)
C3 C2 C1 125.3(3)
F3 C3 C4 119.5(3)
F3 C3 C2 120.3(3)
C4 C3 C2 120.1(3)
F4 C4 C3 121.5(3)
F4 C4 C5 120.6(3)
C3 C4 C5 117.9(3)
F5 C5 C6 121.7(3)
F5 C5 C4 118.5(3)
C6 C5 C4 119.8(3)
C5 C6 F6 115.1(3)
C5 C6 C1 125.6(3)
F6 C6 C1 119.3(3)
C12 C7 C8 110.2(3)
C12 C7 B1 121.3(2)
C8 C7 B1 128.2(3)
C9 C8 F8 115.0(3)
C9 C8 C7 125.1(3)
F8 C8 C7 119.9(3)
C8 C9 F9 120.3(4)
C8 C9 C10 120.9(3)
F9 C9 C10 118.8(3)
F10 C10 C9 121.4(3)
F10 C10 C11 121.0(4)
C9 C10 C11 117.7(3)
F11 C11 C12 120.2(3)
F11 C11 C10 120.5(3)
C12 C11 C10 119.2(3)
C11 C12 F12 114.6(3)
C11 C12 C7 126.7(3)
F12 C12 C7 118.7(3)
C14 C13 C18 110.5(3)
C14 C13 B1 122.2(2)
C18 C13 B1 127.1(3)
C15 C14 F14 113.8(3)
C15 C14 C13 127.1(3)
F14 C14 C13 119.0(3)
F15 C15 C14 121.8(3)
F15 C15 C16 119.0(3)
C14 C15 C16 119.2(3)
F16 C16 C17 120.4(3)
F16 C16 C15 122.2(3)
C17 C16 C15 117.4(3)
F17 C17 C18 120.7(3)
F17 C17 C16 118.8(3)
C18 C17 C16 120.5(3)
F18 C18 C17 114.7(3)
F18 C18 C13 120.1(3)
C17 C18 C13 125.2(3)
C20 C19 B1 125.0(3)
C22 C20 C21 108.2(3)
C22 C20 C23 106.5(3)
C21 C20 C23 107.8(3)
C22 C20 C19 107.5(3)
C21 C20 C19 113.4(3)
C23 C20 C19 113.2(3)
C27 C26 C31 121.9(3)
C27 C26 N1 121.4(3)
C31 C26 N1 116.6(3)
C26 C27 C28 119.4(3)
C29 C28 C27 120.1(4)
C30 C29 C28 119.6(4)
C29 C30 C31 121.1(3)
C26 C31 C30 117.9(3)

loop_
_geom_bond_atom_site_label_1
_geom_bond_atom_site_label_2
_geom_bond_distance
N1 C26 1.497(4)
N1 C25 1.499(5)
N1 C24 1.499(4)
B1 C19 1.654(5)
B1 C1 1.665(4)
B1 C13 1.668(4)
B1 C7 1.669(4)
C1 C2 1.390(4)
C1 C6 1.398(4)
C2 F2 1.367(3)
C2 C3 1.373(4)
C3 F3 1.353(3)
C3 C4 1.357(4)
C4 F4 1.346(4)
C4 C5 1.386(4)
C5 F5 1.353(3)
C5 C6 1.356(4)
C6 F6 1.365(3)
C7 C12 1.391(4)
C7 C8 1.406(4)
C8 C9 1.358(4)
C8 F8 1.368(3)
C9 F9 1.359(3)
C9 C10 1.366(5)
C10 F10 1.340(4)
C10 C11 1.374(4)
C11 F11 1.361(4)
C11 C12 1.367(4)
C12 F12 1.373(3)
C13 C14 1.386(4)
C13 C18 1.405(4)
C14 C15 1.360(4)
C14 F14 1.374(3)
C15 F15 1.350(3)
C15 C16 1.383(4)
C16 F16 1.338(3)
C16 C17 1.381(4)
C17 F17 1.357(3)
C17 C18 1.360(4)
C18 F18 1.357(3)
C19 C20 1.554(5)
C20 C22 1.527(5)
C20 C21 1.528(4)
C20 C23 1.530(5)
C26 C27 1.345(5)
C26 C31 1.368(4)
C27 C28 1.377(5)
C28 C29 1.369(5)
C29 C30 1.352(5)
C30 C31 1.382(4)

loop_
_cod_related_entry_id
_cod_related_entry_database
_cod_related_entry_code
1 ChemSpider 21145451
